data_8104794
loop_
_publ_author_name
'Wang, Ruonan'
'Heng, Tianyu'
'Yang, Dezhi'
'Zhang, Li'
'Lu, Yang'

_publ_section_title
;
 Crystal structure of
 4-amino-N-(2-pyrimidinyl)benzenesulfonamide--1,4-dioxane (1/1),
 C14H18N4O4S
;
_journal_issue 3
_journal_name_full 'Zeitschrift f\"ur Kristallographie - New Crystal Structures'
_journal_page_first 659
_journal_page_last 661
_journal_paper_doi 10.1515/ncrs-2021-0032
_journal_volume 236
_journal_year 2021
_chemical_formula_moiety 'C10 H10 N4 O2 S, C4 H8 O2'
_chemical_formula_sum 'C14 H18 N4 O4 S'
_chemical_formula_weight 338.38
_space_group_crystal_system triclinic
_space_group_IT_number 2
_space_group_name_Hall '-P 1'
_space_group_name_H-M_alt 'P -1'
_atom_sites_solution_hydrogens difmap
_cell_angle_alpha 90.083(6)
_cell_angle_beta 92.278(6)
_cell_angle_gamma 103.085(6)
_cell_formula_units_Z 4
_cell_length_a 9.0271(6)
_cell_length_b 10.6578(8)
_cell_length_c 16.3584(11)
_cell_measurement_reflns_used 3680
_cell_measurement_temperature 110.9(3)
_cell_measurement_theta_max 70.8410
_cell_measurement_theta_min 9.1630
_cell_volume 1531.66(19)
_computing_cell_refinement
;
CrysAlisPro, Agilent Technologies,
Version 1.171.37.35 (release 13-08-2014 CrysAlis171 .NET)
(compiled Aug 13 2014,18:06:01)
;
_computing_data_collection
;
CrysAlisPro, Agilent Technologies,
Version 1.171.37.35 (release 13-08-2014 CrysAlis171 .NET)
(compiled Aug 13 2014,18:06:01)
;
_computing_data_reduction
;
CrysAlisPro, Agilent Technologies,
Version 1.171.37.35 (release 13-08-2014 CrysAlis171 .NET)
(compiled Aug 13 2014,18:06:01)
;
_computing_molecular_graphics 'Olex2 1.3-alpha (Dolomanov et al., 2009)'
_computing_publication_material 'Olex2 1.3-alpha (Dolomanov et al., 2009)'
_computing_structure_refinement 'XL  (Sheldrick, 2008)'
_diffrn_ambient_temperature 110.9(3)
_diffrn_detector_area_resol_mean 16.0971
_diffrn_measured_fraction_theta_full 0.994
_diffrn_measured_fraction_theta_max 0.963
_diffrn_measurement_device_type 'Xcalibur, Eos, Gemini'
_diffrn_measurement_method '\w scans'
_diffrn_radiation_type CuK\a
_diffrn_radiation_wavelength 1.54184
_diffrn_reflns_av_unetI/netI 0.0278
_diffrn_reflns_Laue_measured_fraction_full 0.994
_diffrn_reflns_Laue_measured_fraction_max 0.963
_diffrn_reflns_limit_h_max 10
_diffrn_reflns_limit_h_min -10
_diffrn_reflns_limit_k_max 13
_diffrn_reflns_limit_k_min -13
_diffrn_reflns_limit_l_max 19
_diffrn_reflns_limit_l_min -19
_diffrn_reflns_number 10393
_diffrn_reflns_point_group_measured_fraction_full 0.994
_diffrn_reflns_point_group_measured_fraction_max 0.963
_diffrn_reflns_theta_full 67.684
_diffrn_reflns_theta_max 71.585
_diffrn_reflns_theta_min 5.023
_exptl_absorpt_coefficient_mu 2.128
_exptl_absorpt_correction_T_max 1.00000
_exptl_absorpt_correction_T_min 0.95869
_exptl_absorpt_correction_type multi-scan
_exptl_absorpt_process_details
;
CrysAlisPro, Agilent Technologies,
Version 1.171.37.35 (release 13-08-2014 CrysAlis171 .NET)
(compiled Aug 13 2014,18:06:01)
Empirical absorption correction using spherical harmonics,
 implemented in SCALE3 ABSPACK scaling algorithm.
;
_exptl_crystal_colour colorless
_exptl_crystal_density_diffrn 1.467
_exptl_crystal_description block
_exptl_crystal_F_000 712
_exptl_crystal_size_max 0.25
_exptl_crystal_size_mid 0.25
_exptl_crystal_size_min 0.24
_refine_diff_density_max 0.657
_refine_diff_density_min -0.354
_refine_diff_density_rms 0.070
_refine_ls_extinction_coef .
_refine_ls_extinction_method none
_refine_ls_goodness_of_fit_ref 1.016
_refine_ls_hydrogen_treatment refall
_refine_ls_matrix_type full
_refine_ls_number_parameters 560
_refine_ls_number_reflns 10393
_refine_ls_number_restraints 0
_refine_ls_restrained_S_all 1.016
_refine_ls_R_factor_all 0.0479
_refine_ls_R_factor_gt 0.0419
_refine_ls_shift/su_max 0.001
_refine_ls_shift/su_mean 0.000
_refine_ls_structure_factor_coef Fsqd
_refine_ls_weighting_details 'w=1/[\s^2^(Fo^2^)+(0.0872P)^2^] where P=(Fo^2^+2Fc^2^)/3'
_refine_ls_weighting_scheme calc
_refine_ls_wR_factor_gt 0.1138
_refine_ls_wR_factor_ref 0.1175
_reflns_Friedel_coverage 0.000
_reflns_Friedel_fraction_full .
_reflns_Friedel_fraction_max .
_reflns_number_gt 8935
_reflns_number_total 10393
_reflns_threshold_expression 'I > 2\s(I)'
_cod_data_source_file suppl_j_ncrs-2021-0032_suppl.cif
_cod_data_source_block exp_6434_twin1_hklf5
_cod_database_code 8104794
_shelx_space_group_comment
;
The symmetry employed for this shelxl refinement is uniquely defined
by the following loop, which should always be used as a source of
symmetry information in preference to the above space-group names.
They are only intended as comments.
;
_shelx_estimated_absorpt_t_max 0.629
_shelx_estimated_absorpt_t_min 0.618
_olex2_refinement_description
;
1. Twinned data refinement
 Scales: 0.5841(9)
 0.4159(9)
;

loop_
_space_group_symop_operation_xyz
'x, y, z'
'-x, -y, -z'

loop_
_atom_site_label
_atom_site_type_symbol
_atom_site_fract_x
_atom_site_fract_y
_atom_site_fract_z
_atom_site_U_iso_or_equiv
_atom_site_adp_type
_atom_site_occupancy
_atom_site_site_symmetry_order
_atom_site_calc_flag
_atom_site_refinement_flags_posn
_atom_site_refinement_flags_adp
_atom_site_refinement_flags_occupancy
_atom_site_disorder_assembly
_atom_site_disorder_group
S1 S 0.70055(5) 0.76559(4) -0.02130(3) 0.01230(13) Uani 1 1 d . . . . .
O1 O 0.83651(15) 0.86711(14) -0.02257(8) 0.0171(3) Uani 1 1 d . . . . .
O2 O 0.69737(16) 0.66355(13) 0.03622(8) 0.0173(3) Uani 1 1 d . . . . .
N1 N 0.32800(19) 0.87896(15) 0.00767(9) 0.0140(3) Uani 1 1 d . . . . .
N2 N 0.36910(19) 0.66512(16) 0.00348(10) 0.0152(3) Uani 1 1 d . . . . .
N3 N 0.56958(19) 0.84546(16) -0.00126(10) 0.0150(3) Uani 1 1 d . . . . .
N4 N 0.5857(2) 0.5395(2) -0.35366(11) 0.0281(4) Uani 1 1 d . . . . .
C1 C 0.1800(2) 0.8302(2) 0.01505(11) 0.0161(4) Uani 1 1 d . . . . .
C2 C 0.1187(2) 0.6987(2) 0.01865(12) 0.0181(4) Uani 1 1 d . . . . .
C3 C 0.2200(2) 0.62005(19) 0.01153(12) 0.0171(4) Uani 1 1 d . . . . .
C4 C 0.4160(2) 0.79264(18) 0.00352(10) 0.0130(4) Uani 1 1 d . . . . .
C5 C 0.6583(2) 0.69942(18) -0.11967(11) 0.0129(4) Uani 1 1 d . . . . .
C6 C 0.5817(2) 0.57095(19) -0.12994(12) 0.0143(4) Uani 1 1 d . . . . .
C7 C 0.5559(2) 0.5185(2) -0.20808(12) 0.0175(4) Uani 1 1 d . . . . .
C8 C 0.6052(2) 0.5938(2) -0.27684(12) 0.0181(4) Uani 1 1 d . . . . .
C9 C 0.6784(2) 0.7241(2) -0.26533(12) 0.0189(4) Uani 1 1 d . . . . .
C10 C 0.7052(2) 0.7767(2) -0.18750(12) 0.0161(4) Uani 1 1 d . . . . .
S2 S 0.80284(5) 0.73578(4) 0.46990(3) 0.01199(13) Uani 1 1 d . . . . .
O3 O 0.66526(16) 0.63589(14) 0.46025(8) 0.0171(3) Uani 1 1 d . . . . .
O4 O 0.80708(16) 0.83199(13) 0.53211(8) 0.0169(3) Uani 1 1 d . . . . .
N5 N 1.13583(19) 0.83277(16) 0.50015(10) 0.0145(3) Uani 1 1 d . . . . .
N6 N 1.17464(19) 0.61817(16) 0.50330(10) 0.0145(3) Uani 1 1 d . . . . .
N7 N 0.93310(19) 0.65333(16) 0.49030(10) 0.0144(3) Uani 1 1 d . . . . .
N8 N 0.9288(2) 0.9920(2) 0.15291(11) 0.0247(4) Uani 1 1 d . . . . .
C11 C 1.2865(2) 0.87710(19) 0.50864(12) 0.0165(4) Uani 1 1 d . . . . .
C12 C 1.3878(2) 0.7971(2) 0.51571(12) 0.0178(4) Uani 1 1 d . . . . .
C13 C 1.3243(2) 0.6661(2) 0.51213(12) 0.0167(4) Uani 1 1 d . . . . .
C14 C 1.0878(2) 0.70482(18) 0.49824(11) 0.0133(4) Uani 1 1 d . . . . .
C15 C 0.8453(2) 0.81120(18) 0.37639(11) 0.0126(4) Uani 1 1 d . . . . .
C16 C 0.9121(2) 0.94203(19) 0.37439(11) 0.0139(4) Uani 1 1 d . . . . .
C17 C 0.9409(2) 1.00187(19) 0.29988(12) 0.0163(4) Uani 1 1 d . . . . .
C18 C 0.9031(2) 0.9312(2) 0.22590(12) 0.0168(4) Uani 1 1 d . . . . .
C19 C 0.8399(2) 0.7980(2) 0.22960(12) 0.0185(4) Uani 1 1 d . . . . .
C20 C 0.8108(2) 0.73825(19) 0.30374(12) 0.0156(4) Uani 1 1 d . . . . .
O5 O 0.3965(2) 0.80037(16) 0.18729(10) 0.0296(4) Uani 1 1 d . . . . .
O6 O 0.3588(2) 0.94760(17) 0.32547(10) 0.0309(4) Uani 1 1 d . . . . .
C21 C 0.4937(3) 0.9234(3) 0.20434(15) 0.0287(5) Uani 1 1 d . . . . .
C22 C 0.5051(3) 0.9507(3) 0.29524(15) 0.0336(6) Uani 1 1 d . . . . .
C23 C 0.2598(3) 0.8258(3) 0.30770(14) 0.0298(5) Uani 1 1 d . . . . .
C24 C 0.2504(3) 0.7973(3) 0.21728(14) 0.0304(5) Uani 1 1 d . . . . .
O7 O 0.92768(18) 0.28278(16) 0.18253(9) 0.0248(3) Uani 1 1 d . . . . .
O8 O 0.8340(2) 0.43373(16) 0.30382(10) 0.0313(4) Uani 1 1 d . . . . .
C25 C 1.0058(3) 0.4131(2) 0.19764(14) 0.0248(5) Uani 1 1 d . . . . .
C26 C 0.9901(3) 0.4503(2) 0.28561(15) 0.0300(5) Uani 1 1 d . . . . .
C27 C 0.7564(3) 0.3039(2) 0.28844(14) 0.0244(5) Uani 1 1 d . . . . .
C28 C 0.7718(3) 0.2667(3) 0.20069(14) 0.0283(5) Uani 1 1 d . . . . .
H16 H 0.937(3) 0.983(2) 0.4224(14) 0.009(5) Uiso 1 1 d . . . . .
H2 H 0.015(3) 0.667(3) 0.0246(15) 0.023(6) Uiso 1 1 d . . . . .
H13 H 1.383(3) 0.607(3) 0.5155(15) 0.019(6) Uiso 1 1 d . . . . .
H6 H 0.551(3) 0.524(3) -0.0862(15) 0.018(6) Uiso 1 1 d . . . . .
H11 H 1.317(3) 0.966(3) 0.5105(16) 0.024(7) Uiso 1 1 d . . . . .
H3 H 0.595(3) 0.926(3) -0.0056(17) 0.030(7) Uiso 1 1 d . . . . .
H1 H 0.124(3) 0.888(3) 0.0191(15) 0.023(7) Uiso 1 1 d . . . . .
H20 H 0.772(3) 0.655(3) 0.3058(14) 0.018(6) Uiso 1 1 d . . . . .
H19 H 0.815(3) 0.752(3) 0.1847(16) 0.018(6) Uiso 1 1 d . . . . .
H27A H 0.800(3) 0.252(3) 0.3276(16) 0.024(6) Uiso 1 1 d . . . . .
H7A H 0.903(3) 0.576(3) 0.4890(15) 0.020(6) Uiso 1 1 d . . . . .
H12 H 1.491(3) 0.825(3) 0.5220(15) 0.021(6) Uiso 1 1 d . . . . .
H10 H 0.749(3) 0.860(3) -0.1793(15) 0.021(6) Uiso 1 1 d . . . . .
H17 H 0.983(3) 1.092(3) 0.2954(15) 0.020(6) Uiso 1 1 d . . . . .
H23A H 0.298(3) 0.762(3) 0.3333(16) 0.024(7) Uiso 1 1 d . . . . .
H7 H 0.503(3) 0.428(3) -0.2150(15) 0.019(6) Uiso 1 1 d . . . . .
H8A H 0.912(4) 0.952(3) 0.109(2) 0.035(8) Uiso 1 1 d . . . . .
H3A H 0.185(3) 0.529(3) 0.0152(16) 0.025(7) Uiso 1 1 d . . . . .
H9 H 0.710(4) 0.777(3) -0.3113(18) 0.035(8) Uiso 1 1 d . . . . .
H25A H 1.111(3) 0.420(3) 0.1876(15) 0.023(6) Uiso 1 1 d . . . . .
H23B H 0.158(4) 0.821(3) 0.3258(18) 0.035(8) Uiso 1 1 d . . . . .
H4A H 0.616(4) 0.584(3) -0.3955(19) 0.034(8) Uiso 1 1 d . . . . .
H8B H 0.959(3) 1.071(3) 0.1516(17) 0.029(7) Uiso 1 1 d . . . . .
H22A H 0.543(3) 0.879(3) 0.3200(17) 0.031(7) Uiso 1 1 d . . . . .
H26A H 1.043(4) 0.400(4) 0.321(2) 0.042(9) Uiso 1 1 d . . . . .
H25B H 0.962(3) 0.470(3) 0.1613(17) 0.027(7) Uiso 1 1 d . . . . .
H28A H 0.722(3) 0.316(3) 0.1645(17) 0.029(7) Uiso 1 1 d . . . . .
H27B H 0.654(3) 0.294(3) 0.3020(16) 0.027(7) Uiso 1 1 d . . . . .
H21A H 0.460(4) 0.989(3) 0.1786(18) 0.037(8) Uiso 1 1 d . . . . .
H26B H 1.037(4) 0.537(3) 0.2959(18) 0.036(8) Uiso 1 1 d . . . . .
H21B H 0.599(4) 0.918(3) 0.1862(18) 0.036(8) Uiso 1 1 d . . . . .
H24A H 0.206(4) 0.871(4) 0.191(2) 0.048(9) Uiso 1 1 d . . . . .
H28B H 0.724(4) 0.181(3) 0.1904(18) 0.037(8) Uiso 1 1 d . . . . .
H4B H 0.516(4) 0.470(3) -0.3636(17) 0.032(7) Uiso 1 1 d . . . . .
H24B H 0.185(4) 0.717(4) 0.206(2) 0.048(9) Uiso 1 1 d . . . . .
H22B H 0.570(4) 1.034(4) 0.306(2) 0.046(9) Uiso 1 1 d . . . . .

loop_
_atom_site_aniso_label
_atom_site_aniso_U_11
_atom_site_aniso_U_22
_atom_site_aniso_U_33
_atom_site_aniso_U_23
_atom_site_aniso_U_13
_atom_site_aniso_U_12
S1 0.0121(2) 0.0082(2) 0.0170(2) -0.00203(15) -0.00060(15) 0.00350(17)
O1 0.0128(7) 0.0139(7) 0.0244(7) -0.0042(5) 0.0002(5) 0.0025(5)
O2 0.0216(7) 0.0129(7) 0.0185(7) -0.0003(5) -0.0031(5) 0.0072(5)
N1 0.0156(8) 0.0094(8) 0.0169(8) 0.0002(5) 0.0000(6) 0.0026(6)
N2 0.0160(8) 0.0092(8) 0.0204(8) -0.0009(6) 0.0005(6) 0.0028(6)
N3 0.0134(8) 0.0055(8) 0.0261(9) -0.0016(6) 0.0022(6) 0.0023(6)
N4 0.0279(11) 0.0332(12) 0.0176(10) -0.0035(8) 0.0008(7) -0.0047(9)
C1 0.0165(9) 0.0144(10) 0.0181(9) 0.0008(7) -0.0013(7) 0.0053(8)
C2 0.0135(10) 0.0161(10) 0.0227(10) 0.0005(7) -0.0006(7) -0.0004(8)
C3 0.0203(10) 0.0089(9) 0.0202(10) -0.0005(7) -0.0011(7) -0.0004(7)
C4 0.0160(9) 0.0113(9) 0.0116(8) -0.0007(6) -0.0001(6) 0.0032(7)
C5 0.0118(9) 0.0114(9) 0.0164(9) -0.0020(6) -0.0001(6) 0.0049(7)
C6 0.0142(9) 0.0114(9) 0.0180(9) 0.0022(7) 0.0017(7) 0.0042(7)
C7 0.0160(9) 0.0138(10) 0.0217(10) -0.0020(7) -0.0005(7) 0.0017(8)
C8 0.0133(9) 0.0220(11) 0.0188(10) -0.0030(7) -0.0015(7) 0.0041(8)
C9 0.0165(10) 0.0208(11) 0.0193(10) 0.0056(7) 0.0015(7) 0.0035(8)
C10 0.0146(9) 0.0102(10) 0.0228(10) 0.0011(7) 0.0003(7) 0.0014(7)
S2 0.0120(2) 0.0081(2) 0.0162(2) 0.00062(15) 0.00121(15) 0.00279(16)
O3 0.0131(7) 0.0131(7) 0.0244(7) 0.0021(5) 0.0012(5) 0.0015(5)
O4 0.0211(7) 0.0130(7) 0.0179(7) -0.0008(5) 0.0037(5) 0.0061(5)
N5 0.0170(8) 0.0079(8) 0.0181(8) 0.0000(5) 0.0001(6) 0.0018(6)
N6 0.0156(8) 0.0090(8) 0.0188(8) 0.0004(5) 0.0000(6) 0.0032(6)
N7 0.0137(8) 0.0055(8) 0.0238(9) 0.0021(6) -0.0008(6) 0.0016(6)
N8 0.0342(11) 0.0185(10) 0.0180(9) 0.0023(7) 0.0021(7) -0.0010(8)
C11 0.0201(10) 0.0079(9) 0.0201(10) -0.0002(6) 0.0015(7) 0.0000(7)
C12 0.0144(10) 0.0132(10) 0.0243(10) 0.0006(7) 0.0002(7) -0.0003(8)
C13 0.0151(9) 0.0136(10) 0.0223(10) 0.0014(7) 0.0001(7) 0.0052(8)
C14 0.0159(9) 0.0105(9) 0.0129(9) 0.0011(6) 0.0010(6) 0.0020(7)
C15 0.0124(9) 0.0103(9) 0.0150(9) 0.0013(6) 0.0004(6) 0.0027(7)
C16 0.0144(9) 0.0100(9) 0.0174(9) -0.0013(7) -0.0015(7) 0.0032(7)
C17 0.0173(10) 0.0085(10) 0.0223(10) 0.0001(7) -0.0005(7) 0.0015(7)
C18 0.0150(10) 0.0173(10) 0.0178(10) 0.0013(7) 0.0006(7) 0.0033(8)
C19 0.0208(10) 0.0171(10) 0.0174(10) -0.0044(7) -0.0017(7) 0.0043(8)
C20 0.0163(9) 0.0086(10) 0.0210(10) -0.0025(7) -0.0004(7) 0.0009(7)
O5 0.0406(10) 0.0238(8) 0.0264(8) -0.0016(6) 0.0049(7) 0.0109(7)
O6 0.0399(10) 0.0261(9) 0.0273(8) -0.0052(6) 0.0055(7) 0.0079(7)
C21 0.0234(12) 0.0315(13) 0.0302(13) 0.0024(9) 0.0026(9) 0.0041(10)
C22 0.0253(12) 0.0392(15) 0.0323(13) -0.0035(10) -0.0015(9) -0.0006(11)
C23 0.0285(13) 0.0326(13) 0.0256(12) 0.0032(9) 0.0038(9) 0.0009(10)
C24 0.0284(12) 0.0316(14) 0.0246(12) 0.0006(9) 0.0012(9) -0.0069(10)
O7 0.0271(8) 0.0218(8) 0.0252(8) -0.0021(6) 0.0062(6) 0.0043(6)
O8 0.0447(11) 0.0194(8) 0.0328(9) -0.0001(6) 0.0138(7) 0.0117(7)
C25 0.0252(12) 0.0215(11) 0.0279(12) 0.0049(8) 0.0048(8) 0.0051(9)
C26 0.0365(14) 0.0203(12) 0.0297(12) -0.0023(9) 0.0008(9) -0.0010(10)
C27 0.0243(12) 0.0230(12) 0.0277(12) 0.0052(8) 0.0065(8) 0.0080(9)
C28 0.0249(12) 0.0298(13) 0.0274(12) 0.0004(9) -0.0008(9) 0.0008(10)

loop_
_atom_type_symbol
_atom_type_description
_atom_type_scat_dispersion_real
_atom_type_scat_dispersion_imag
_atom_type_scat_source
C C 0.0181 0.0091 'International Tables Vol C Tables 4.2.6.8 and 6.1.1.4'
H H 0.0000 0.0000 'International Tables Vol C Tables 4.2.6.8 and 6.1.1.4'
N N 0.0311 0.0180 'International Tables Vol C Tables 4.2.6.8 and 6.1.1.4'
O O 0.0492 0.0322 'International Tables Vol C Tables 4.2.6.8 and 6.1.1.4'
S S 0.3331 0.5567 'International Tables Vol C Tables 4.2.6.8 and 6.1.1.4'

loop_
_geom_angle_atom_site_label_1
_geom_angle_atom_site_label_2
_geom_angle_atom_site_label_3
_geom_angle
_geom_angle_site_symmetry_1
_geom_angle_site_symmetry_3
O1 S1 N3 102.17(8) . .
O1 S1 C5 109.17(9) . .
O2 S1 O1 117.95(9) . .
O2 S1 N3 110.41(9) . .
O2 S1 C5 109.16(9) . .
N3 S1 C5 107.38(9) . .
C1 N1 C4 115.95(17) . .
C4 N2 C3 115.55(17) . .
S1 N3 H3 116(2) . .
C4 N3 S1 125.64(14) . .
C4 N3 H3 117(2) . .
C8 N4 H4A 121(2) . .
C8 N4 H4B 120.2(19) . .
H4A N4 H4B 115(3) . .
N1 C1 C2 122.50(19) . .
N1 C1 H1 114.9(18) . .
C2 C1 H1 122.5(18) . .
C1 C2 H2 120.8(18) . .
C3 C2 C1 116.07(19) . .
C3 C2 H2 123.1(18) . .
N2 C3 C2 123.24(18) . .
N2 C3 H3A 116.6(17) . .
C2 C3 H3A 120.1(17) . .
N1 C4 N3 114.90(17) . .
N2 C4 N1 126.63(18) . .
N2 C4 N3 118.47(18) . .
C6 C5 S1 120.06(14) . .
C6 C5 C10 120.84(17) . .
C10 C5 S1 119.08(15) . .
C5 C6 H6 119.4(17) . .
C7 C6 C5 119.24(18) . .
C7 C6 H6 121.4(17) . .
C6 C7 C8 120.71(19) . .
C6 C7 H7 119.0(14) . .
C8 C7 H7 120.3(14) . .
N4 C8 C7 120.3(2) . .
N4 C8 C9 120.5(2) . .
C9 C8 C7 119.14(18) . .
C8 C9 H9 120.2(19) . .
C10 C9 C8 120.37(19) . .
C10 C9 H9 119.4(19) . .
C5 C10 H10 119.0(16) . .
C9 C10 C5 119.65(19) . .
C9 C10 H10 121.3(16) . .
O3 S2 N7 102.57(8) . .
O3 S2 C15 109.66(9) . .
O4 S2 O3 117.24(8) . .
O4 S2 N7 110.54(8) . .
O4 S2 C15 109.24(9) . .
N7 S2 C15 107.02(9) . .
C14 N5 C11 115.51(17) . .
C13 N6 C14 115.97(17) . .
S2 N7 H7A 116(2) . .
C14 N7 S2 125.24(14) . .
C14 N7 H7A 118(2) . .
C18 N8 H8A 121(2) . .
C18 N8 H8B 120.2(19) . .
H8A N8 H8B 118(3) . .
N5 C11 C12 123.06(18) . .
N5 C11 H11 113.8(18) . .
C12 C11 H11 123.2(18) . .
C11 C12 H12 124.8(18) . .
C13 C12 C11 116.08(19) . .
C13 C12 H12 119.2(18) . .
N6 C13 C12 122.60(19) . .
N6 C13 H13 115.9(17) . .
C12 C13 H13 121.5(17) . .
N5 C14 N6 126.78(18) . .
N5 C14 N7 118.14(18) . .
N6 C14 N7 115.08(17) . .
C16 C15 S2 120.00(14) . .
C16 C15 C20 120.77(17) . .
C20 C15 S2 119.24(15) . .
C15 C16 H16 117.4(15) . .
C17 C16 C15 119.60(18) . .
C17 C16 H16 123.0(15) . .
C16 C17 C18 120.62(19) . .
C16 C17 H17 122.7(15) . .
C18 C17 H17 116.7(15) . .
N8 C18 C17 120.0(2) . .
N8 C18 C19 121.31(19) . .
C19 C18 C17 118.69(18) . .
C18 C19 H19 120.3(17) . .
C20 C19 C18 120.76(18) . .
C20 C19 H19 118.9(17) . .
C15 C20 H20 120.0(16) . .
C19 C20 C15 119.51(19) . .
C19 C20 H20 120.5(16) . .
C24 O5 C21 109.37(18) . .
C23 O6 C22 109.87(19) . .
O5 C21 C22 110.2(2) . .
O5 C21 H21A 113(2) . .
O5 C21 H21B 106.3(18) . .
C22 C21 H21A 108(2) . .
C22 C21 H21B 108.0(17) . .
H21A C21 H21B 112(3) . .
O6 C22 C21 110.6(2) . .
O6 C22 H22A 108.1(18) . .
O6 C22 H22B 109(2) . .
C21 C22 H22A 105.2(17) . .
C21 C22 H22B 109.7(19) . .
H22A C22 H22B 114(3) . .
O6 C23 C24 110.73(19) . .
O6 C23 H23A 109.3(18) . .
O6 C23 H23B 112.5(19) . .
C24 C23 H23A 107.1(17) . .
C24 C23 H23B 108.5(18) . .
H23A C23 H23B 109(3) . .
O5 C24 C23 111.2(2) . .
O5 C24 H24A 110.0(19) . .
O5 C24 H24B 110(2) . .
C23 C24 H24A 104.8(19) . .
C23 C24 H24B 110(2) . .
H24A C24 H24B 110(3) . .
C28 O7 C25 109.69(18) . .
C27 O8 C26 109.71(18) . .
O7 C25 C26 110.24(18) . .
O7 C25 H25A 107.7(17) . .
O7 C25 H25B 109.4(17) . .
C26 C25 H25A 109.5(16) . .
C26 C25 H25B 109.2(17) . .
H25A C25 H25B 111(2) . .
O8 C26 C25 110.7(2) . .
O8 C26 H26A 112(2) . .
O8 C26 H26B 107(2) . .
C25 C26 H26A 109(2) . .
C25 C26 H26B 111.3(18) . .
H26A C26 H26B 107(3) . .
O8 C27 C28 110.53(18) . .
O8 C27 H27A 106.2(16) . .
O8 C27 H27B 108.5(18) . .
C28 C27 H27A 112.9(16) . .
C28 C27 H27B 112.4(17) . .
H27A C27 H27B 106(2) . .
O7 C28 C27 110.67(19) . .
O7 C28 H28A 110.9(17) . .
O7 C28 H28B 108(2) . .
C27 C28 H28A 110.3(18) . .
C27 C28 H28B 111.3(19) . .
H28A C28 H28B 106(3) . .

loop_
_geom_bond_atom_site_label_1
_geom_bond_atom_site_label_2
_geom_bond_distance
_geom_bond_site_symmetry_2
S1 O1 1.4416(15) .
S1 O2 1.4352(14) .
S1 N3 1.6479(17) .
S1 C5 1.7487(18) .
N1 C1 1.329(3) .
N1 C4 1.348(3) .
N2 C3 1.335(3) .
N2 C4 1.329(3) .
N3 C4 1.378(3) .
N3 H3 0.84(3) .
N4 C8 1.371(3) .
N4 H4A 0.85(3) .
N4 H4B 0.87(3) .
C1 C2 1.388(3) .
C1 H1 0.89(3) .
C2 C3 1.381(3) .
C2 H2 0.93(3) .
C3 H3A 0.95(3) .
C5 C6 1.394(3) .
C5 C10 1.404(3) .
C6 C7 1.384(3) .
C6 H6 0.89(3) .
C7 C8 1.410(3) .
C7 H7 0.98(3) .
C8 C9 1.405(3) .
C9 C10 1.381(3) .
C9 H9 0.95(3) .
C10 H10 0.90(3) .
S2 O3 1.4443(14) .
S2 O4 1.4370(14) .
S2 N7 1.6443(17) .
S2 C15 1.7445(18) .
N5 C11 1.336(3) .
N5 C14 1.334(3) .
N6 C13 1.334(3) .
N6 C14 1.341(3) .
N7 C14 1.381(3) .
N7 H7A 0.81(3) .
N8 C18 1.362(3) .
N8 H8A 0.82(3) .
N8 H8B 0.83(3) .
C11 C12 1.386(3) .
C11 H11 0.92(3) .
C12 C13 1.385(3) .
C12 H12 0.91(3) .
C13 H13 0.91(3) .
C15 C16 1.389(3) .
C15 C20 1.404(3) .
C16 C17 1.383(3) .
C16 H16 0.90(2) .
C17 C18 1.413(3) .
C17 H17 0.95(3) .
C18 C19 1.407(3) .
C19 C20 1.377(3) .
C19 H19 0.87(3) .
C20 H20 0.88(3) .
O5 C21 1.423(3) .
O5 C24 1.419(3) .
O6 C22 1.422(3) .
O6 C23 1.422(3) .
C21 C22 1.510(3) .
C21 H21A 0.92(4) .
C21 H21B 1.02(3) .
C22 H22A 0.99(3) .
C22 H22B 0.96(4) .
C23 C24 1.505(3) .
C23 H23A 0.93(3) .
C23 H23B 0.97(3) .
C24 H24A 1.05(4) .
C24 H24B 0.94(4) .
O7 C25 1.424(3) .
O7 C28 1.422(3) .
O8 C26 1.423(3) .
O8 C27 1.420(3) .
C25 C26 1.512(3) .
C25 H25A 0.95(3) .
C25 H25B 0.98(3) .
C26 H26A 0.97(4) .
C26 H26B 0.94(3) .
C27 C28 1.509(3) .
C27 H27A 0.98(3) .
C27 H27B 0.94(3) .
C28 H28A 0.96(3) .
C28 H28B 0.93(4) .

loop_
_geom_hbond_atom_site_label_D
_geom_hbond_atom_site_label_H
_geom_hbond_atom_site_label_A
_geom_hbond_distance_DH
_geom_hbond_distance_HA
_geom_hbond_distance_DA
_geom_hbond_angle_DHA
_geom_hbond_site_symmetry_A
_geom_hbond_publ_flag
N3 H3 N1 0.84(3) 2.04(3) 2.876(2) 175(3) 2_675 yes
N7 H7A N6 0.81(3) 2.03(3) 2.840(2) 175(2) 2_766 yes
N8 H8A O1 0.82(3) 2.36(3) 3.163(2) 169(3) . yes
N4 H4A O3 0.85(3) 2.46(3) 3.269(2) 159(3) 1_554 yes
N8 H8B O7 0.83(3) 2.39(3) 3.139(3) 151(3) 1_565 yes
N4 H4B O3 0.87(3) 2.33(3) 3.070(2) 144(3) 2_665 yes

loop_
_geom_torsion_atom_site_label_1
_geom_torsion_atom_site_label_2
_geom_torsion_atom_site_label_3
_geom_torsion_atom_site_label_4
_geom_torsion
_geom_torsion_site_symmetry_1
_geom_torsion_site_symmetry_2
_geom_torsion_site_symmetry_3
_geom_torsion_site_symmetry_4
S1 N3 C4 N1 -169.88(13) . . . .
S1 N3 C4 N2 10.0(2) . . . .
S1 C5 C6 C7 -176.85(14) . . . .
S1 C5 C10 C9 177.21(15) . . . .
O1 S1 N3 C4 177.39(15) . . . .
O1 S1 C5 C6 151.13(15) . . . .
O1 S1 C5 C10 -27.63(18) . . . .
O2 S1 N3 C4 -56.32(18) . . . .
O2 S1 C5 C6 20.89(18) . . . .
O2 S1 C5 C10 -157.87(15) . . . .
N1 C1 C2 C3 -1.9(3) . . . .
N3 S1 C5 C6 -98.82(16) . . . .
N3 S1 C5 C10 82.42(17) . . . .
N4 C8 C9 C10 -176.48(19) . . . .
C1 N1 C4 N2 2.3(3) . . . .
C1 N1 C4 N3 -177.86(16) . . . .
C1 C2 C3 N2 1.5(3) . . . .
C3 N2 C4 N1 -2.7(3) . . . .
C3 N2 C4 N3 177.42(16) . . . .
C4 N1 C1 C2 0.2(3) . . . .
C4 N2 C3 C2 0.7(3) . . . .
C5 S1 N3 C4 62.59(18) . . . .
C5 C6 C7 C8 -0.4(3) . . . .
C6 C5 C10 C9 -1.5(3) . . . .
C6 C7 C8 N4 176.85(19) . . . .
C6 C7 C8 C9 -1.4(3) . . . .
C7 C8 C9 C10 1.7(3) . . . .
C8 C9 C10 C5 -0.3(3) . . . .
C10 C5 C6 C7 1.9(3) . . . .
S2 N7 C14 N5 9.2(2) . . . .
S2 N7 C14 N6 -170.86(13) . . . .
S2 C15 C16 C17 -177.92(15) . . . .
S2 C15 C20 C19 178.08(15) . . . .
O3 S2 N7 C14 174.45(15) . . . .
O3 S2 C15 C16 145.64(16) . . . .
O3 S2 C15 C20 -34.18(18) . . . .
O4 S2 N7 C14 -59.79(17) . . . .
O4 S2 C15 C16 15.89(19) . . . .
O4 S2 C15 C20 -163.93(15) . . . .
N5 C11 C12 C13 1.0(3) . . . .
N7 S2 C15 C16 -103.81(17) . . . .
N7 S2 C15 C20 76.37(17) . . . .
N8 C18 C19 C20 -178.3(2) . . . .
C11 N5 C14 N6 -0.5(3) . . . .
C11 N5 C14 N7 179.43(16) . . . .
C11 C12 C13 N6 -0.7(3) . . . .
C13 N6 C14 N5 0.9(3) . . . .
C13 N6 C14 N7 -179.11(16) . . . .
C14 N5 C11 C12 -0.5(3) . . . .
C14 N6 C13 C12 -0.2(3) . . . .
C15 S2 N7 C14 59.07(17) . . . .
C15 C16 C17 C18 0.0(3) . . . .
C16 C15 C20 C19 -1.7(3) . . . .
C16 C17 C18 N8 178.48(19) . . . .
C16 C17 C18 C19 -1.9(3) . . . .
C17 C18 C19 C20 2.1(3) . . . .
C18 C19 C20 C15 -0.3(3) . . . .
C20 C15 C16 C17 1.9(3) . . . .
O5 C21 C22 O6 -59.0(3) . . . .
O6 C23 C24 O5 57.5(3) . . . .
C21 O5 C24 C23 -57.9(3) . . . .
C22 O6 C23 C24 -56.7(3) . . . .
C23 O6 C22 C21 57.6(3) . . . .
C24 O5 C21 C22 58.4(2) . . . .
O7 C25 C26 O8 -58.2(3) . . . .
O8 C27 C28 O7 58.4(3) . . . .
C25 O7 C28 C27 -58.1(2) . . . .
C26 O8 C27 C28 -57.7(3) . . . .
C27 O8 C26 C25 57.8(3) . . . .
C28 O7 C25 C26 57.8(2) . . . .

loop_
_twin_individual_id
_twin_individual_mass_fraction_refined
1 0.5841(9)
2 0.4159(9)
